data_7133295
loop_
_publ_author_name
'Witte, Robert'
'Kar, Sourav'
'Radacki, Krzysztof'
'H&#xe4;rterich, Marcel'
'Rang, Maximilian'
'Michel, Maximilian'
'Mihm, Cornelius'
'Czernetzki, Corinna'
'Br&#xfc;ckner, Tobias'
'Beck, Eva'
'Lutz, Sarah'
'Dewhurst, Rian D.'
'Braunschweig, Holger'

_publ_section_title
;
 Transition-metal-like coordination chemistry of dicoordinate borylenes
 with organic azides.
;
_journal_issue 65
_journal_name_full 'Chemical communications (Cambridge, England)'
_journal_page_first 8629
_journal_page_last 8632
_journal_paper_doi 10.1039/d4cc02923b
_journal_volume 60
_journal_year 2024
_chemical_formula_moiety 'C36 H56 B N5 O'
_chemical_formula_sum 'C36 H56 B N5 O'
_chemical_formula_weight 585.66
_space_group_crystal_system monoclinic
_space_group_IT_number 14
_space_group_name_Hall '-P 2yn'
_space_group_name_H-M_alt 'P 1 21/n 1'
_atom_sites_solution_hydrogens geom
_atom_sites_solution_primary dual
_atom_sites_solution_secondary difmap
_audit_creation_date 2023-05-08
_audit_creation_method 'CIF-fill 1.4d (K.Radacki, 2005-23)'
_audit_update_record
;
2024-06-13 deposited with the CCDC.	2024-07-04 downloaded from the CCDC.
;
_cell_angle_alpha 90
_cell_angle_beta 103.619(2)
_cell_angle_gamma 90
_cell_formula_units_Z 4
_cell_length_a 9.6634(2)
_cell_length_b 19.2539(2)
_cell_length_c 18.6478(3)
_cell_measurement_reflns_used 13898
_cell_measurement_temperature 100(2)
_cell_measurement_theta_max 73.9120
_cell_measurement_theta_min 3.3330
_cell_volume 3372.02(10)
_computing_cell_refinement 'CrysAlisPro 1.171.43.63a (Rigaku OD, 2023)'
_computing_data_collection
;
 CrysAlisPro system (CCD 42.72a 64-bit (release 07-10-2022))
;
_computing_data_reduction 'CrysAlisPro 1.171.43.63a (Rigaku OD, 2023)'
_computing_molecular_graphics 'ShelXLe (Huebschle et all, 2011)'
_computing_publication_material 'SHELXL-2018/3 (Sheldrick, 2018)'
_computing_structure_refinement 'SHELXL-2018/3 (Sheldrick, 2018)'
_computing_structure_solution 'SHELXT 2014/5 (Sheldrick, 2014)''
_diffrn_ambient_environment N~2~
_diffrn_ambient_temperature 100(2)
_diffrn_detector HPA
_diffrn_detector_area_resol_mean 10.0
_diffrn_detector_type 'HyPix Arc150'
_diffrn_measured_fraction_theta_full 1.000
_diffrn_measured_fraction_theta_max 0.980
_diffrn_measurement_details
;
 List of Runs (angles in degrees, time in seconds):
 --------------------------------------------------------------------------
  1  \w     52.00 135.00   0.50    0.22    --   85.03  15.00-150.00  166
  2  \w     49.00 130.00   0.50    0.22    --   85.03  15.00 -60.00  162
  3  \w     87.00 128.00   0.50    0.22    --   85.03  15.00  60.00   82
  4  \w     65.00 118.00   0.50    0.22    --   85.03  15.00 150.00  106
  5  \w     17.00  55.00   0.50    0.22    --   58.77 -95.00 150.00   76
  6  \w     17.00  45.00   0.50    0.22    --   58.77 -95.00  60.00   56
  7  \w     44.00  69.00   0.50    0.22    --   85.03-112.00   0.00   50
  8  \w     33.00  93.00   0.50    0.22    --   77.28-112.00 -60.00  120
  9  \w     29.00  56.00   0.50    0.22    --   58.77 -95.00 -90.00   54
 10  \w     51.00  93.00   0.50    0.22    --   77.28-112.00-180.00   84
 11  \w     36.00  66.00   0.50    0.22    --   77.28 -95.00-180.00   60
 12  \w     16.00  56.00   0.50    0.22    --   58.77 -95.00-150.00   80
 13  \w     45.00  92.00   0.50    0.22    --   85.03 -95.00 -60.00   94
 14  \w     58.00  92.00   0.50    0.22    --   85.03 -95.00-150.00   68
 15  \w     16.00  51.00   0.50    0.22    --   58.77 -95.00 -30.00   70
 16  \w     67.00  92.00   0.50    0.22    --   85.03 -95.00-120.00   50
 17  \w     53.00  92.00   0.50    0.22    --   85.03 -95.00   0.00   78
 18  \w     65.00  90.00   0.50    0.22    --   85.03 -95.00 -30.00   50
 19  \w     49.00  91.00   0.50    0.22    --   85.03 -95.00  60.00   84
 20  \w     45.00  92.00   0.50    0.22    --   85.03 -95.00  90.00   94
 21  \w     55.00  89.00   0.50    0.22    --   85.03 -95.00 120.00   68
 22  \w     67.00  92.00   0.50    0.22    --   85.03 -95.00 150.00   50
 23  \w     67.00  92.00   0.50    0.22    --   85.03 -95.00 -90.00   50
 24  \w    -73.00 -24.00   0.50    0.22    --  -69.97 126.00 -60.00   98
 25  \w    -97.00 -33.00   0.50    0.22    --  -79.50 116.00-176.66  128
 26  \w    -97.00 -35.00   0.50    0.22    --  -79.50 115.00  -4.17  124
 27  \w    -53.00 -23.00   0.50    0.22    --  -69.97 126.00  30.00   60
 28  \w    -76.00 -33.00   0.50    0.22    --  -76.33 112.00  60.00   86
 29  \w    -70.00 -34.00   0.50    0.22    --  -79.50 118.00 148.81   72
 30  \w   -106.00 -42.00   0.50    0.22    --  -76.33 -15.00 -30.00  128
 31  \w    -87.00 -36.00   0.50    0.22    --  -69.97 -15.00  90.00  102
 32  \w   -125.00 -49.00   0.50    0.22    --  -76.33 -15.00 -90.00  152
 33  \w   -127.00 -87.00   0.50    0.22    --  -76.33 -15.00-120.00   80
 34  \w   -110.00 -71.00   0.50    0.22    --  -60.22 -15.00-180.00   78
;
_diffrn_measurement_device 'four-circle diffractometer'
_diffrn_measurement_device_type 'Rigaku XtaLAB Synergy-R'
_diffrn_measurement_method '\w scans'
_diffrn_orient_matrix_type
;
 CrysAlisPro convention (1999,Acta A55,543-557)
;
_diffrn_orient_matrix_UB_11 0.1234225000
_diffrn_orient_matrix_UB_12 -0.0414888000
_diffrn_orient_matrix_UB_13 -0.0184915000
_diffrn_orient_matrix_UB_21 -0.0288346000
_diffrn_orient_matrix_UB_22 0.0348489000
_diffrn_orient_matrix_UB_23 -0.0764600000
_diffrn_orient_matrix_UB_31 0.1040646000
_diffrn_orient_matrix_UB_32 0.0588665000
_diffrn_orient_matrix_UB_33 0.0322747000
_diffrn_radiation_monochromator 'multi-layer mirror'
_diffrn_radiation_probe x-ray
_diffrn_radiation_type CuK\a
_diffrn_radiation_wavelength 1.54184
_diffrn_radiation_xray_symbol K-L~2,3~
_diffrn_reflns_av_R_equivalents 0.0346
_diffrn_reflns_av_unetI/netI 0.0272
_diffrn_reflns_Laue_measured_fraction_full 1.000
_diffrn_reflns_Laue_measured_fraction_max 0.980
_diffrn_reflns_limit_h_max 11
_diffrn_reflns_limit_h_min -11
_diffrn_reflns_limit_k_max 24
_diffrn_reflns_limit_k_min -21
_diffrn_reflns_limit_l_max 22
_diffrn_reflns_limit_l_min -23
_diffrn_reflns_number 41993
_diffrn_reflns_point_group_measured_fraction_full 1.000
_diffrn_reflns_point_group_measured_fraction_max 0.980
_diffrn_reflns_theta_full 67.684
_diffrn_reflns_theta_max 75.129
_diffrn_reflns_theta_min 3.349
_diffrn_source 'rotating-anode X-ray tube'
_diffrn_source_type 'PhotonJet-R X-ray Source'
_exptl_absorpt_coefficient_mu 0.532
_exptl_absorpt_correction_T_max 1.000
_exptl_absorpt_correction_T_min 0.809
_exptl_absorpt_correction_type gaussian
_exptl_absorpt_process_details
;
 CrysAlisPro 1.171.43.63a (Rigaku Oxford Diffraction, 2023) Numerical 
 absorption correction based on gaussian integration over a multifaceted 
 crystal model Empirical absorption correction using spherical harmonics, 
 implemented in SCALE3 ABSPACK scaling algorithm.
;
_exptl_crystal_colour red
_exptl_crystal_density_diffrn 1.154
_exptl_crystal_description block
_exptl_crystal_F_000 1280
_exptl_crystal_preparation
;
 For data collection the crystal was immersed in a film of perfluoropolyether 
 oil, mounted on a polyimide loop and transferred to stream of cold nitrogen 
 (Oxford Cryostream 800).
;
_exptl_crystal_size_max 0.210
_exptl_crystal_size_mid 0.120
_exptl_crystal_size_min 0.060
_refine_diff_density_max 0.755
_refine_diff_density_min -0.318
_refine_diff_density_rms 0.049
_refine_ls_extinction_method none
_refine_ls_goodness_of_fit_ref 1.052
_refine_ls_hydrogen_treatment constr
_refine_ls_matrix_type full
_refine_ls_number_parameters 476
_refine_ls_number_reflns 6826
_refine_ls_number_restraints 480
_refine_ls_restrained_S_all 1.021
_refine_ls_R_factor_all 0.0753
_refine_ls_R_factor_gt 0.0611
_refine_ls_shift/su_max 0.000
_refine_ls_shift/su_mean 0.000
_refine_ls_structure_factor_coef Fsqd
_refine_ls_weighting_details
;
 w=1/[\s^2^(Fo^2^)+(0.0926P)^2^+1.8549P] where P=(Fo^2^+2Fc^2^)/3
;
_refine_ls_weighting_scheme calc
_refine_ls_wR_factor_gt 0.1650
_refine_ls_wR_factor_ref 0.1752
_reflns_Friedel_coverage 0.000
_reflns_number_gt 5467
_reflns_number_total 6826
_reflns_threshold_expression 'I > 2\s(I)'
_cod_data_source_file d4cc02923b2.cif
_cod_data_source_block Compound6b
_cod_depositor_comments 'Adding full bibliography for 7133290--7133296.cif.'
_cod_original_sg_symbol_H-M 'P 21/n'
_cod_database_code 7133295
_shelx_shelxl_version_number 2018/3
_shelx_space_group_comment
;
 The symmetry employed for this shelxl refinement is uniquely defined by the 
 following loop, which should always be used as a source of symmetry 
 information in preference to the above space-group names. They are only 
 intended as comments.
;
_shelx_estimated_absorpt_t_min 0.897
_shelx_estimated_absorpt_t_max 0.969

loop_
_space_group_symop_operation_xyz
'x, y, z'
'-x+1/2, y+1/2, -z+1/2'
'-x, -y, -z'
'x-1/2, -y-1/2, z-1/2'

loop_
_atom_site_label
_atom_site_type_symbol
_atom_site_fract_x
_atom_site_fract_y
_atom_site_fract_z
_atom_site_U_iso_or_equiv
_atom_site_adp_type
_atom_site_occupancy
_atom_site_site_symmetry_order
_atom_site_calc_flag
_atom_site_refinement_flags_posn
_atom_site_refinement_flags_adp
_atom_site_refinement_flags_occupancy
_atom_site_disorder_assembly
_atom_site_disorder_group
B1_1 B 0.6119(2) 0.24895(11) 0.82331(11) 0.0256(4) Uani 1 1 d . . . . .
C2_1 C 0.5660(2) 0.25440(9) 0.90172(10) 0.0245(4) Uani 1 1 d . . . . .
N3_1 N 0.49814(16) 0.30772(8) 0.92169(8) 0.0224(3) Uani 1 1 d . . . . .
C4_1 C 0.4454(2) 0.29666(10) 0.99224(10) 0.0268(4) Uani 1 1 d . . . . .
C5_1 C 0.4851(3) 0.22107(11) 1.00884(12) 0.0389(5) Uani 1 1 d . . . . .
H5A_1 H 0.399979 0.191117 0.993398 0.047 Uiso 1 1 calc R U . . .
H5B_1 H 0.524759 0.214557 1.062410 0.047 Uiso 1 1 calc R U . . .
C6_1 C 0.5964(2) 0.20207(10) 0.96574(10) 0.0310(4) Uani 1 1 d . . . . .
C7_1 C 0.7478(3) 0.22052(13) 1.01369(12) 0.0427(5) Uani 1 1 d . . . . .
H7A_1 H 0.770120 0.190452 1.057302 0.064 Uiso 1 1 calc R U . . .
H7B_1 H 0.749363 0.269173 1.029290 0.064 Uiso 1 1 calc R U . . .
H7C_1 H 0.818757 0.213478 0.984499 0.064 Uiso 1 1 calc R U . . .
C8_1 C 0.5934(3) 0.12557(11) 0.94882(13) 0.0470(6) Uani 1 1 d . . . . .
H8A_1 H 0.623068 0.099330 0.994928 0.071 Uiso 1 1 calc R U . . .
H8B_1 H 0.658711 0.115688 0.917074 0.071 Uiso 1 1 calc R U . . .
H8C_1 H 0.496610 0.111873 0.923454 0.071 Uiso 1 1 calc R U . . .
C9_1 C 0.2860(2) 0.30830(14) 0.97751(13) 0.0428(5) Uani 1 1 d . . . . .
H9A_1 H 0.253640 0.298920 1.022567 0.064 Uiso 1 1 calc R U . . .
H9B_1 H 0.237303 0.276958 0.938215 0.064 Uiso 1 1 calc R U . . .
H9C_1 H 0.264149 0.356542 0.962227 0.064 Uiso 1 1 calc R U . . .
C10_1 C 0.5151(3) 0.34677(12) 1.05375(12) 0.0398(5) Uani 1 1 d . . . . .
H10A_1 H 0.471965 0.340882 1.095935 0.060 Uiso 1 1 calc R U . . .
H10B_1 H 0.500830 0.394631 1.035631 0.060 Uiso 1 1 calc R U . . .
H10C_1 H 0.617356 0.336925 1.069106 0.060 Uiso 1 1 calc R U . . .
C11_1 C 0.47899(19) 0.37604(9) 0.88576(9) 0.0218(4) Uani 1 1 d . . . . .
C12_1 C 0.3538(2) 0.39156(10) 0.83280(10) 0.0240(4) Uani 1 1 d . . . . .
C13_1 C 0.3385(2) 0.45876(10) 0.80402(10) 0.0268(4) Uani 1 1 d . . . . .
H13_1 H 0.253245 0.470734 0.769116 0.032 Uiso 1 1 calc R U . . .
C14_1 C 0.4427(2) 0.50803(10) 0.82460(10) 0.0275(4) Uani 1 1 d . . . . .
H14_1 H 0.429633 0.553406 0.804113 0.033 Uiso 1 1 calc R U . . .
C15_1 C 0.5667(2) 0.49111(10) 0.87535(10) 0.0260(4) Uani 1 1 d . . . . .
H15_1 H 0.639384 0.525171 0.888668 0.031 Uiso 1 1 calc R U . . .
C16_1 C 0.58854(19) 0.42550(9) 0.90764(9) 0.0229(4) Uani 1 1 d . . . . .
C17_1 C 0.7302(2) 0.41169(10) 0.96149(10) 0.0272(4) Uani 1 1 d . . . . .
H17_1 H 0.722810 0.366288 0.986363 0.033 Uiso 1 1 calc R U . . .
C18_1 C 0.7674(2) 0.46785(11) 1.02147(11) 0.0348(5) Uani 1 1 d . . . . .
H18A_1 H 0.852551 0.453799 1.058576 0.052 Uiso 1 1 calc R U . . .
H18B_1 H 0.687622 0.473691 1.045039 0.052 Uiso 1 1 calc R U . . .
H18C_1 H 0.785880 0.511886 0.999056 0.052 Uiso 1 1 calc R U . . .
C19_1 C 0.8510(2) 0.40578(12) 0.92144(12) 0.0353(5) Uani 1 1 d . . . . .
H19A_1 H 0.939136 0.392457 0.956747 0.053 Uiso 1 1 calc R U . . .
H19B_1 H 0.864540 0.450659 0.899248 0.053 Uiso 1 1 calc R U . . .
H19C_1 H 0.826690 0.370448 0.882683 0.053 Uiso 1 1 calc R U . . .
C20_1 C 0.2289(2) 0.33024(12) 0.71724(11) 0.0366(5) Uani 1 1 d . . . . .
H20A_1 H 0.166315 0.291004 0.698372 0.055 Uiso 1 1 calc R U . . .
H20B_1 H 0.324414 0.321091 0.709928 0.055 Uiso 1 1 calc R U . . .
H20C_1 H 0.190813 0.372603 0.690666 0.055 Uiso 1 1 calc R U . . .
C21_1 C 0.2371(2) 0.33971(10) 0.80001(10) 0.0286(4) Uani 1 1 d . . . . .
H21_1 H 0.261969 0.293970 0.825149 0.034 Uiso 1 1 calc R U . . .
C22_1 C 0.0913(2) 0.36246(12) 0.81090(13) 0.0391(5) Uani 1 1 d . . . . .
H22A_1 H 0.018965 0.328504 0.787748 0.059 Uiso 1 1 calc R U . . .
H22B_1 H 0.066912 0.408088 0.788139 0.059 Uiso 1 1 calc R U . . .
H22C_1 H 0.094883 0.365322 0.863779 0.059 Uiso 1 1 calc R U . . .
N23_1 N 0.63668(18) 0.17898(8) 0.79380(8) 0.0272(4) Uani 1 1 d . . . . .
C24_1 C 0.5120(2) 0.14608(10) 0.74257(11) 0.0313(4) Uani 1 1 d . . . . .
C25_1 C 0.5336(3) 0.06673(11) 0.74300(12) 0.0415(5) Uani 1 1 d . . . . .
H25A_1 H 0.457442 0.045517 0.704241 0.050 Uiso 1 1 calc R U . . .
H25B_1 H 0.525451 0.047860 0.791218 0.050 Uiso 1 1 calc R U . . .
C26_1 C 0.6802(3) 0.04659(12) 0.72938(13) 0.0443(6) Uani 1 1 d . . . . .
H26A_1 H 0.692494 -0.004430 0.733204 0.053 Uiso 1 1 calc R U . . .
H26B_1 H 0.685018 0.060817 0.679004 0.053 Uiso 1 1 calc R U . . .
C27_1 C 0.7997(2) 0.08215(10) 0.78612(12) 0.0349(5) Uani 1 1 d . . . . .
H27A_1 H 0.892665 0.070208 0.775740 0.042 Uiso 1 1 calc R U . . .
H27B_1 H 0.799446 0.064904 0.836106 0.042 Uiso 1 1 calc R U . . .
C28_1 C 0.7808(2) 0.16150(10) 0.78387(12) 0.0323(4) Uani 1 1 d . . . . .
C29_1 C 0.8926(2) 0.19049(13) 0.85094(14) 0.0442(6) Uani 1 1 d . . . . .
H29A_1 H 0.988573 0.179906 0.845128 0.066 Uiso 1 1 calc R U . . .
H29B_1 H 0.878724 0.168965 0.896350 0.066 Uiso 1 1 calc R U . . .
H29C_1 H 0.881186 0.240924 0.853719 0.066 Uiso 1 1 calc R U . . .
C30_1 C 0.8211(3) 0.19063(13) 0.71495(14) 0.0466(6) Uani 1 1 d . . . . .
H30A_1 H 0.920500 0.179137 0.716480 0.070 Uiso 1 1 calc R U . . .
H30B_1 H 0.809162 0.241196 0.713610 0.070 Uiso 1 1 calc R U . . .
H30C_1 H 0.759196 0.170165 0.670732 0.070 Uiso 1 1 calc R U . . .
C31_1 C 0.3781(2) 0.16106(12) 0.76982(13) 0.0405(5) Uani 1 1 d . . . . .
H31A_1 H 0.297644 0.135430 0.739539 0.061 Uiso 1 1 calc R U . . .
H31B_1 H 0.357744 0.210958 0.766040 0.061 Uiso 1 1 calc R U . . .
H31C_1 H 0.392939 0.146403 0.821403 0.061 Uiso 1 1 calc R U . . .
C32_1 C 0.4852(3) 0.17354(12) 0.66285(11) 0.0378(5) Uani 1 1 d . . . . .
H32A_1 H 0.391973 0.157480 0.634684 0.057 Uiso 1 1 calc R U . . .
H32B_1 H 0.559575 0.156159 0.639710 0.057 Uiso 1 1 calc R U . . .
H32C_1 H 0.487042 0.224425 0.663454 0.057 Uiso 1 1 calc R U . . .
N1_2 N 0.6081(19) 0.3126(11) 0.7874(9) 0.025(2) Uani 0.612(6) 1 d . U P A 1
N2_2 N 0.6750(5) 0.3396(2) 0.7395(2) 0.0281(11) Uani 0.612(6) 1 d . U P A 1
N3_2 N 0.5819(3) 0.35595(16) 0.6811(2) 0.0297(8) Uani 0.612(6) 1 d . U P A 1
C4_2 C 0.7904(4) 0.40267(18) 0.63657(14) 0.0287(10) Uani 0.612(6) 1 d G U P A 1
H4_2 H 0.854869 0.392326 0.682224 0.034 Uiso 0.612(6) 1 calc R U P A 1
C5_2 C 0.6467(5) 0.38712(14) 0.62642(16) 0.0270(9) Uani 0.612(6) 1 d G U P A 1
C6_2 C 0.5524(4) 0.40225(18) 0.5596(2) 0.0415(10) Uani 0.612(6) 1 d G U P A 1
H6_2 H 0.454118 0.391631 0.552691 0.050 Uiso 0.612(6) 1 calc R U P A 1
C7_2 C 0.6019(4) 0.4329(2) 0.50297(15) 0.0436(12) Uani 0.612(6) 1 d G U P A 1
H7_2 H 0.537469 0.443271 0.457310 0.052 Uiso 0.612(6) 1 calc R U P A 1
C8_2 C 0.7457(4) 0.4485(2) 0.51311(18) 0.0360(17) Uani 0.612(6) 1 d G U P A 1
C9_2 C 0.8400(3) 0.4333(3) 0.5799(2) 0.0329(10) Uani 0.612(6) 1 d G U P A 1
H9_2 H 0.938221 0.443966 0.586841 0.039 Uiso 0.612(6) 1 calc R U P A 1
O10_2 O 0.8043(8) 0.4733(5) 0.4564(6) 0.0402(13) Uani 0.612(6) 1 d . U P A 1
C11_2 C 0.7154(7) 0.4835(4) 0.3865(3) 0.0586(15) Uani 0.612(6) 1 d . U P A 1
H11A_2 H 0.771655 0.500902 0.352921 0.088 Uiso 0.612(6) 1 calc R U P A 1
H11B_2 H 0.670650 0.439366 0.367806 0.088 Uiso 0.612(6) 1 calc R U P A 1
H11C_2 H 0.641595 0.517441 0.389802 0.088 Uiso 0.612(6) 1 calc R U P A 1
N1_3 N 0.630(3) 0.3116(18) 0.7981(14) 0.022(3) Uani 0.388(6) 1 d . U P A 2
N2_3 N 0.6123(7) 0.3331(3) 0.7232(4) 0.0235(15) Uani 0.388(6) 1 d . U P A 2
N3_3 N 0.7329(5) 0.3587(2) 0.7177(3) 0.0246(11) Uani 0.388(6) 1 d . U P A 2
C4_3 C 0.8491(5) 0.4207(3) 0.6383(2) 0.0236(13) Uani 0.388(6) 1 d G U P A 2
H4_3 H 0.926817 0.425481 0.679999 0.028 Uiso 0.388(6) 1 calc R U P A 2
C5_3 C 0.7269(7) 0.3856(2) 0.6447(2) 0.0240(13) Uani 0.388(6) 1 d G U P A 2
C6_3 C 0.6133(6) 0.3786(3) 0.5837(3) 0.0446(17) Uani 0.388(6) 1 d G U P A 2
H6_3 H 0.529712 0.354641 0.588066 0.054 Uiso 0.388(6) 1 calc R U P A 2
C7_3 C 0.6219(6) 0.4066(4) 0.5161(3) 0.049(2) Uani 0.388(6) 1 d G U P A 2
H7_3 H 0.544178 0.401797 0.474408 0.059 Uiso 0.388(6) 1 calc R U P A 2
C8_3 C 0.7441(7) 0.4417(4) 0.5097(2) 0.027(2) Uani 0.388(6) 1 d G U P A 2
C9_3 C 0.8577(5) 0.4487(4) 0.5707(3) 0.0306(16) Uani 0.388(6) 1 d G U P A 2
H9_3 H 0.941283 0.472638 0.566339 0.037 Uiso 0.388(6) 1 calc R U P A 2
O10_3 O 0.7612(13) 0.4807(10) 0.4515(9) 0.051(3) Uani 0.388(6) 1 d . U P A 2
C11_3 C 0.6496(12) 0.4702(7) 0.3837(5) 0.077(3) Uani 0.388(6) 1 d . U P A 2
H11A_3 H 0.668783 0.499773 0.344355 0.116 Uiso 0.388(6) 1 calc R U P A 2
H11B_3 H 0.648943 0.421363 0.368594 0.116 Uiso 0.388(6) 1 calc R U P A 2
H11C_3 H 0.556788 0.482269 0.392792 0.116 Uiso 0.388(6) 1 calc R U P A 2

loop_
_atom_site_aniso_label
_atom_site_aniso_U_11
_atom_site_aniso_U_22
_atom_site_aniso_U_33
_atom_site_aniso_U_23
_atom_site_aniso_U_13
_atom_site_aniso_U_12
B1_1 0.0307(11) 0.0271(11) 0.0200(9) -0.0001(8) 0.0080(8) 0.0040(8)
C2_1 0.0297(10) 0.0229(9) 0.0213(9) -0.0001(7) 0.0067(7) -0.0006(7)
N3_1 0.0282(8) 0.0232(8) 0.0170(7) 0.0008(6) 0.0078(6) 0.0010(6)
C4_1 0.0354(10) 0.0295(10) 0.0186(8) 0.0017(7) 0.0126(7) 0.0001(8)
C5_1 0.0611(15) 0.0319(11) 0.0279(10) 0.0065(8) 0.0193(10) 0.0064(10)
C6_1 0.0451(12) 0.0276(10) 0.0220(9) 0.0057(7) 0.0113(8) 0.0058(8)
C7_1 0.0509(14) 0.0452(13) 0.0306(11) 0.0057(9) 0.0067(10) 0.0095(10)
C8_1 0.0816(18) 0.0288(11) 0.0344(12) 0.0056(9) 0.0213(12) 0.0054(11)
C9_1 0.0418(13) 0.0570(15) 0.0339(11) 0.0054(10) 0.0175(10) 0.0000(11)
C10_1 0.0582(15) 0.0403(12) 0.0270(10) -0.0059(9) 0.0222(10) -0.0065(10)
C11_1 0.0269(9) 0.0233(9) 0.0172(8) 0.0009(6) 0.0091(7) 0.0033(7)
C12_1 0.0273(9) 0.0283(9) 0.0183(8) -0.0003(7) 0.0091(7) 0.0028(7)
C13_1 0.0282(10) 0.0309(10) 0.0220(9) 0.0039(7) 0.0069(7) 0.0057(8)
C14_1 0.0347(10) 0.0248(9) 0.0253(9) 0.0044(7) 0.0116(8) 0.0040(8)
C15_1 0.0309(10) 0.0243(9) 0.0254(9) -0.0004(7) 0.0119(8) -0.0008(7)
C16_1 0.0271(9) 0.0252(9) 0.0184(8) -0.0018(7) 0.0095(7) 0.0027(7)
C17_1 0.0276(9) 0.0299(10) 0.0242(9) -0.0005(7) 0.0060(7) -0.0002(7)
C18_1 0.0387(11) 0.0382(11) 0.0254(10) -0.0036(8) 0.0036(8) -0.0031(9)
C19_1 0.0254(10) 0.0449(12) 0.0357(11) -0.0028(9) 0.0077(8) 0.0017(9)
C20_1 0.0402(12) 0.0418(12) 0.0250(10) -0.0022(8) 0.0017(8) -0.0058(9)
C21_1 0.0282(10) 0.0328(10) 0.0239(9) 0.0022(7) 0.0041(7) -0.0012(8)
C22_1 0.0268(11) 0.0477(13) 0.0419(12) 0.0062(10) 0.0066(9) -0.0006(9)
N23_1 0.0347(9) 0.0255(8) 0.0235(8) -0.0023(6) 0.0106(7) 0.0025(7)
C24_1 0.0429(12) 0.0266(10) 0.0256(10) -0.0016(8) 0.0103(8) -0.0014(8)
C25_1 0.0665(16) 0.0277(11) 0.0306(11) -0.0029(8) 0.0124(10) -0.0035(10)
C26_1 0.0661(16) 0.0311(11) 0.0401(12) -0.0061(9) 0.0213(11) 0.0007(10)
C27_1 0.0442(12) 0.0277(10) 0.0369(11) -0.0023(8) 0.0180(9) 0.0065(9)
C28_1 0.0398(12) 0.0263(10) 0.0356(11) -0.0018(8) 0.0184(9) 0.0029(8)
C29_1 0.0378(12) 0.0421(13) 0.0540(14) -0.0124(11) 0.0139(11) 0.0012(10)
C30_1 0.0598(15) 0.0413(13) 0.0488(14) 0.0034(10) 0.0328(12) 0.0069(11)
C31_1 0.0399(12) 0.0396(12) 0.0437(12) -0.0086(10) 0.0135(10) -0.0071(9)
C32_1 0.0467(13) 0.0387(12) 0.0254(10) 0.0006(8) 0.0032(9) -0.0052(10)
N1_2 0.036(5) 0.025(2) 0.014(4) 0.003(3) 0.004(3) 0.010(3)
N2_2 0.044(3) 0.0233(18) 0.018(2) 0.0006(14) 0.008(2) 0.005(2)
N3_2 0.0376(16) 0.0289(15) 0.0236(17) 0.0031(13) 0.0088(13) -0.0005(12)
C4_2 0.033(3) 0.026(2) 0.0233(16) 0.0003(14) -0.0010(18) -0.0061(17)
C5_2 0.034(3) 0.0250(15) 0.0218(18) 0.0012(14) 0.0069(18) -0.0058(16)
C6_2 0.042(2) 0.050(2) 0.029(2) 0.0106(17) 0.0013(18) -0.0139(19)
C7_2 0.057(3) 0.045(3) 0.0245(19) 0.0109(18) 0.0009(17) -0.020(2)
C8_2 0.052(4) 0.032(3) 0.023(3) 0.004(2) 0.007(3) -0.018(3)
C9_2 0.035(2) 0.038(3) 0.027(2) 0.0020(17) 0.0082(16) -0.0023(17)
O10_2 0.054(4) 0.043(2) 0.028(2) 0.0079(16) 0.018(3) -0.005(3)
C11_2 0.068(4) 0.080(4) 0.027(2) 0.018(2) 0.011(3) -0.011(3)
N1_3 0.027(6) 0.031(4) 0.010(6) 0.004(4) 0.006(5) 0.003(4)
N2_3 0.034(3) 0.020(2) 0.018(4) 0.002(2) 0.008(3) 0.002(3)
N3_3 0.031(3) 0.025(2) 0.019(2) 0.0026(16) 0.0093(18) -0.0051(18)
C4_3 0.035(3) 0.019(3) 0.017(2) -0.0014(19) 0.007(2) -0.007(2)
C5_3 0.022(3) 0.023(3) 0.024(3) -0.0011(19) -0.001(2) -0.006(3)
C6_3 0.037(4) 0.063(4) 0.030(3) 0.008(3) 0.000(3) -0.023(3)
C7_3 0.046(4) 0.060(5) 0.034(3) 0.014(3) -0.004(3) -0.022(3)
C8_3 0.036(4) 0.030(4) 0.016(3) -0.003(3) 0.008(3) -0.003(3)
C9_3 0.044(3) 0.031(4) 0.019(3) 0.002(2) 0.011(2) 0.000(3)
O10_3 0.060(6) 0.064(6) 0.031(3) 0.016(3) 0.013(5) -0.018(5)
C11_3 0.077(7) 0.126(8) 0.023(3) 0.029(4) 0.001(4) -0.039(6)

loop_
_atom_type_symbol
_atom_type_description
_atom_type_scat_dispersion_real
_atom_type_scat_dispersion_imag
_atom_type_scat_source
C C 0.0181 0.0091 'International Tables Vol C Tables 4.2.6.8 and 6.1.1.4'
H H 0.0000 0.0000 'International Tables Vol C Tables 4.2.6.8 and 6.1.1.4'
B B 0.0090 0.0039 'International Tables Vol C Tables 4.2.6.8 and 6.1.1.4'
N N 0.0311 0.0180 'International Tables Vol C Tables 4.2.6.8 and 6.1.1.4'
O O 0.0492 0.0322 'International Tables Vol C Tables 4.2.6.8 and 6.1.1.4'

loop_
_exptl_crystal_face_index_h
_exptl_crystal_face_index_k
_exptl_crystal_face_index_l
_exptl_crystal_face_perp_dist
0 1 -1 0.0650
0 -1 1 0.0810
1 1 1 0.0587
-1 -1 -1 0.0800
0 1 0 0.0441
-1 1 -1 0.0790
0 -1 0 0.0603
-1 1 0 0.0616
1 1 0 0.0336
-1 -1 0 0.0632
1 -1 -1 0.0248
-1 1 1 0.0359
-1 0 0 0.0683
1 0 0 0.0384
-1 0 1 0.0336
1 0 -1 0.0357

loop_
_geom_angle_atom_site_label_1
_geom_angle_atom_site_label_2
_geom_angle_atom_site_label_3
_geom_angle
_geom_angle_site_symmetry_1
_geom_angle_site_symmetry_3
_geom_angle_publ_flag
N1_3 B1_1 N23_1 130.1(13) . . ?
N1_2 B1_1 N23_1 127.1(8) . . ?
N1_3 B1_1 C2_1 110.4(13) . . ?
N1_2 B1_1 C2_1 113.2(8) . . ?
N23_1 B1_1 C2_1 119.32(16) . . ?
N3_1 C2_1 C6_1 107.94(15) . . ?
N3_1 C2_1 B1_1 124.23(16) . . ?
C6_1 C2_1 B1_1 127.79(16) . . ?
C2_1 N3_1 C11_1 125.92(15) . . ?
C2_1 N3_1 C4_1 114.97(15) . . ?
C11_1 N3_1 C4_1 118.96(14) . . ?
C9_1 C4_1 C5_1 112.08(18) . . ?
C9_1 C4_1 C10_1 107.01(18) . . ?
C5_1 C4_1 C10_1 113.98(18) . . ?
C9_1 C4_1 N3_1 110.65(15) . . ?
C5_1 C4_1 N3_1 100.89(14) . . ?
C10_1 C4_1 N3_1 112.27(16) . . ?
C4_1 C5_1 C6_1 107.28(16) . . ?
C4_1 C5_1 H5A_1 110.3 . . ?
C6_1 C5_1 H5A_1 110.3 . . ?
C4_1 C5_1 H5B_1 110.3 . . ?
C6_1 C5_1 H5B_1 110.3 . . ?
H5A_1 C5_1 H5B_1 108.5 . . ?
C8_1 C6_1 C5_1 111.27(18) . . ?
C8_1 C6_1 C2_1 119.21(17) . . ?
C5_1 C6_1 C2_1 102.81(16) . . ?
C8_1 C6_1 C7_1 108.11(19) . . ?
C5_1 C6_1 C7_1 108.89(17) . . ?
C2_1 C6_1 C7_1 106.08(16) . . ?
C6_1 C7_1 H7A_1 109.5 . . ?
C6_1 C7_1 H7B_1 109.5 . . ?
H7A_1 C7_1 H7B_1 109.5 . . ?
C6_1 C7_1 H7C_1 109.5 . . ?
H7A_1 C7_1 H7C_1 109.5 . . ?
H7B_1 C7_1 H7C_1 109.5 . . ?
C6_1 C8_1 H8A_1 109.5 . . ?
C6_1 C8_1 H8B_1 109.5 . . ?
H8A_1 C8_1 H8B_1 109.5 . . ?
C6_1 C8_1 H8C_1 109.5 . . ?
H8A_1 C8_1 H8C_1 109.5 . . ?
H8B_1 C8_1 H8C_1 109.5 . . ?
C4_1 C9_1 H9A_1 109.5 . . ?
C4_1 C9_1 H9B_1 109.5 . . ?
H9A_1 C9_1 H9B_1 109.5 . . ?
C4_1 C9_1 H9C_1 109.5 . . ?
H9A_1 C9_1 H9C_1 109.5 . . ?
H9B_1 C9_1 H9C_1 109.5 . . ?
C4_1 C10_1 H10A_1 109.5 . . ?
C4_1 C10_1 H10B_1 109.5 . . ?
H10A_1 C10_1 H10B_1 109.5 . . ?
C4_1 C10_1 H10C_1 109.5 . . ?
H10A_1 C10_1 H10C_1 109.5 . . ?
H10B_1 C10_1 H10C_1 109.5 . . ?
C12_1 C11_1 C16_1 121.62(16) . . ?
C12_1 C11_1 N3_1 120.50(16) . . ?
C16_1 C11_1 N3_1 117.86(15) . . ?
C13_1 C12_1 C11_1 117.67(17) . . ?
C13_1 C12_1 C21_1 116.89(16) . . ?
C11_1 C12_1 C21_1 125.30(17) . . ?
C14_1 C13_1 C12_1 121.98(18) . . ?
C14_1 C13_1 H13_1 119.0 . . ?
C12_1 C13_1 H13_1 119.0 . . ?
C13_1 C14_1 C15_1 119.40(18) . . ?
C13_1 C14_1 H14_1 120.3 . . ?
C15_1 C14_1 H14_1 120.3 . . ?
C14_1 C15_1 C16_1 121.92(18) . . ?
C14_1 C15_1 H15_1 119.0 . . ?
C16_1 C15_1 H15_1 119.0 . . ?
C15_1 C16_1 C11_1 117.38(17) . . ?
C15_1 C16_1 C17_1 117.73(17) . . ?
C11_1 C16_1 C17_1 124.85(16) . . ?
C16_1 C17_1 C19_1 111.27(15) . . ?
C16_1 C17_1 C18_1 112.22(16) . . ?
C19_1 C17_1 C18_1 109.45(17) . . ?
C16_1 C17_1 H17_1 107.9 . . ?
C19_1 C17_1 H17_1 107.9 . . ?
C18_1 C17_1 H17_1 107.9 . . ?
C17_1 C18_1 H18A_1 109.5 . . ?
C17_1 C18_1 H18B_1 109.5 . . ?
H18A_1 C18_1 H18B_1 109.5 . . ?
C17_1 C18_1 H18C_1 109.5 . . ?
H18A_1 C18_1 H18C_1 109.5 . . ?
H18B_1 C18_1 H18C_1 109.5 . . ?
C17_1 C19_1 H19A_1 109.5 . . ?
C17_1 C19_1 H19B_1 109.5 . . ?
H19A_1 C19_1 H19B_1 109.5 . . ?
C17_1 C19_1 H19C_1 109.5 . . ?
H19A_1 C19_1 H19C_1 109.5 . . ?
H19B_1 C19_1 H19C_1 109.5 . . ?
C21_1 C20_1 H20A_1 109.5 . . ?
C21_1 C20_1 H20B_1 109.5 . . ?
H20A_1 C20_1 H20B_1 109.5 . . ?
C21_1 C20_1 H20C_1 109.5 . . ?
H20A_1 C20_1 H20C_1 109.5 . . ?
H20B_1 C20_1 H20C_1 109.5 . . ?
C12_1 C21_1 C22_1 112.09(17) . . ?
C12_1 C21_1 C20_1 109.83(16) . . ?
C22_1 C21_1 C20_1 109.57(17) . . ?
C12_1 C21_1 H21_1 108.4 . . ?
C22_1 C21_1 H21_1 108.4 . . ?
C20_1 C21_1 H21_1 108.4 . . ?
C21_1 C22_1 H22A_1 109.5 . . ?
C21_1 C22_1 H22B_1 109.5 . . ?
H22A_1 C22_1 H22B_1 109.5 . . ?
C21_1 C22_1 H22C_1 109.5 . . ?
H22A_1 C22_1 H22C_1 109.5 . . ?
H22B_1 C22_1 H22C_1 109.5 . . ?
C28_1 N23_1 C24_1 117.61(15) . . ?
C28_1 N23_1 B1_1 119.07(16) . . ?
C24_1 N23_1 B1_1 116.30(16) . . ?
N23_1 C24_1 C31_1 109.09(16) . . ?
N23_1 C24_1 C32_1 113.54(17) . . ?
C31_1 C24_1 C32_1 107.06(18) . . ?
N23_1 C24_1 C25_1 109.27(17) . . ?
C31_1 C24_1 C25_1 108.05(18) . . ?
C32_1 C24_1 C25_1 109.68(17) . . ?
C24_1 C25_1 C26_1 112.05(19) . . ?
C24_1 C25_1 H25A_1 109.2 . . ?
C26_1 C25_1 H25A_1 109.2 . . ?
C24_1 C25_1 H25B_1 109.2 . . ?
C26_1 C25_1 H25B_1 109.2 . . ?
H25A_1 C25_1 H25B_1 107.9 . . ?
C27_1 C26_1 C25_1 110.18(18) . . ?
C27_1 C26_1 H26A_1 109.6 . . ?
C25_1 C26_1 H26A_1 109.6 . . ?
C27_1 C26_1 H26B_1 109.6 . . ?
C25_1 C26_1 H26B_1 109.6 . . ?
H26A_1 C26_1 H26B_1 108.1 . . ?
C26_1 C27_1 C28_1 111.12(19) . . ?
C26_1 C27_1 H27A_1 109.4 . . ?
C28_1 C27_1 H27A_1 109.4 . . ?
C26_1 C27_1 H27B_1 109.4 . . ?
C28_1 C27_1 H27B_1 109.4 . . ?
H27A_1 C27_1 H27B_1 108.0 . . ?
N23_1 C28_1 C30_1 116.83(18) . . ?
N23_1 C28_1 C27_1 109.25(16) . . ?
C30_1 C28_1 C27_1 109.53(17) . . ?
N23_1 C28_1 C29_1 108.26(16) . . ?
C30_1 C28_1 C29_1 106.15(19) . . ?
C27_1 C28_1 C29_1 106.26(18) . . ?
C28_1 C29_1 H29A_1 109.5 . . ?
C28_1 C29_1 H29B_1 109.5 . . ?
H29A_1 C29_1 H29B_1 109.5 . . ?
C28_1 C29_1 H29C_1 109.5 . . ?
H29A_1 C29_1 H29C_1 109.5 . . ?
H29B_1 C29_1 H29C_1 109.5 . . ?
C28_1 C30_1 H30A_1 109.5 . . ?
C28_1 C30_1 H30B_1 109.5 . . ?
H30A_1 C30_1 H30B_1 109.5 . . ?
C28_1 C30_1 H30C_1 109.5 . . ?
H30A_1 C30_1 H30C_1 109.5 . . ?
H30B_1 C30_1 H30C_1 109.5 . . ?
C24_1 C31_1 H31A_1 109.5 . . ?
C24_1 C31_1 H31B_1 109.5 . . ?
H31A_1 C31_1 H31B_1 109.5 . . ?
C24_1 C31_1 H31C_1 109.5 . . ?
H31A_1 C31_1 H31C_1 109.5 . . ?
H31B_1 C31_1 H31C_1 109.5 . . ?
C24_1 C32_1 H32A_1 109.5 . . ?
C24_1 C32_1 H32B_1 109.5 . . ?
H32A_1 C32_1 H32B_1 109.5 . . ?
C24_1 C32_1 H32C_1 109.5 . . ?
H32A_1 C32_1 H32C_1 109.5 . . ?
H32B_1 C32_1 H32C_1 109.5 . . ?
N2_2 N1_2 B1_1 135.0(16) . . ?
N3_2 N2_2 N1_2 108.3(8) . . ?
N2_2 N3_2 C5_2 111.7(4) . . ?
C5_2 C4_2 C9_2 120.0 . . ?
C5_2 C4_2 H4_2 120.0 . . ?
C9_2 C4_2 H4_2 120.0 . . ?
C4_2 C5_2 C6_2 120.0 . . ?
C4_2 C5_2 N3_2 125.3(3) . . ?
C6_2 C5_2 N3_2 114.7(3) . . ?
C7_2 C6_2 C5_2 120.0 . . ?
C7_2 C6_2 H6_2 120.0 . . ?
C5_2 C6_2 H6_2 120.0 . . ?
C6_2 C7_2 C8_2 120.0 . . ?
C6_2 C7_2 H7_2 120.0 . . ?
C8_2 C7_2 H7_2 120.0 . . ?
C7_2 C8_2 C9_2 120.0 . . ?
C7_2 C8_2 O10_2 122.8(4) . . ?
C9_2 C8_2 O10_2 117.0(4) . . ?
C8_2 C9_2 C4_2 120.0 . . ?
C8_2 C9_2 H9_2 120.0 . . ?
C4_2 C9_2 H9_2 120.0 . . ?
C11_2 O10_2 C8_2 119.0(6) . . ?
O10_2 C11_2 H11A_2 109.5 . . ?
O10_2 C11_2 H11B_2 109.5 . . ?
H11A_2 C11_2 H11B_2 109.5 . . ?
O10_2 C11_2 H11C_2 109.5 . . ?
H11A_2 C11_2 H11C_2 109.5 . . ?
H11B_2 C11_2 H11C_2 109.5 . . ?
B1_1 N1_3 N2_3 128(2) . . ?
N3_3 N2_3 N1_3 106.4(12) . . ?
N2_3 N3_3 C5_3 112.0(5) . . ?
C5_3 C4_3 C9_3 120.0 . . ?
C5_3 C4_3 H4_3 120.0 . . ?
C9_3 C4_3 H4_3 120.0 . . ?
C6_3 C5_3 C4_3 120.0 . . ?
C6_3 C5_3 N3_3 125.8(4) . . ?
C4_3 C5_3 N3_3 114.2(4) . . ?
C5_3 C6_3 C7_3 120.0 . . ?
C5_3 C6_3 H6_3 120.0 . . ?
C7_3 C6_3 H6_3 120.0 . . ?
C8_3 C7_3 C6_3 120.0 . . ?
C8_3 C7_3 H7_3 120.0 . . ?
C6_3 C7_3 H7_3 120.0 . . ?
O10_3 C8_3 C7_3 127.0(7) . . ?
O10_3 C8_3 C9_3 112.2(7) . . ?
C7_3 C8_3 C9_3 120.0 . . ?
C8_3 C9_3 C4_3 120.0 . . ?
C8_3 C9_3 H9_3 120.0 . . ?
C4_3 C9_3 H9_3 120.0 . . ?
C8_3 O10_3 C11_3 114.0(12) . . ?
O10_3 C11_3 H11A_3 109.5 . . ?
O10_3 C11_3 H11B_3 109.5 . . ?
H11A_3 C11_3 H11B_3 109.5 . . ?
O10_3 C11_3 H11C_3 109.5 . . ?
H11A_3 C11_3 H11C_3 109.5 . . ?
H11B_3 C11_3 H11C_3 109.5 . . ?

loop_
_geom_bond_atom_site_label_1
_geom_bond_atom_site_label_2
_geom_bond_distance
_geom_bond_site_symmetry_2
_geom_bond_publ_flag
B1_1 N1_3 1.32(3) . ?
B1_1 N1_2 1.39(2) . ?
B1_1 N23_1 1.496(3) . ?
B1_1 C2_1 1.628(3) . ?
C2_1 N3_1 1.318(2) . ?
C2_1 C6_1 1.537(2) . ?
N3_1 C11_1 1.468(2) . ?
N3_1 C4_1 1.534(2) . ?
C4_1 C9_1 1.516(3) . ?
C4_1 C5_1 1.518(3) . ?
C4_1 C10_1 1.529(3) . ?
C5_1 C6_1 1.531(3) . ?
C5_1 H5A_1 0.9900 . ?
C5_1 H5B_1 0.9900 . ?
C6_1 C8_1 1.505(3) . ?
C6_1 C7_1 1.565(3) . ?
C7_1 H7A_1 0.9800 . ?
C7_1 H7B_1 0.9800 . ?
C7_1 H7C_1 0.9800 . ?
C8_1 H8A_1 0.9800 . ?
C8_1 H8B_1 0.9800 . ?
C8_1 H8C_1 0.9800 . ?
C9_1 H9A_1 0.9800 . ?
C9_1 H9B_1 0.9800 . ?
C9_1 H9C_1 0.9800 . ?
C10_1 H10A_1 0.9800 . ?
C10_1 H10B_1 0.9800 . ?
C10_1 H10C_1 0.9800 . ?
C11_1 C12_1 1.402(3) . ?
C11_1 C16_1 1.411(3) . ?
C12_1 C13_1 1.395(3) . ?
C12_1 C21_1 1.522(3) . ?
C13_1 C14_1 1.371(3) . ?
C13_1 H13_1 0.9500 . ?
C14_1 C15_1 1.380(3) . ?
C14_1 H14_1 0.9500 . ?
C15_1 C16_1 1.394(3) . ?
C15_1 H15_1 0.9500 . ?
C16_1 C17_1 1.519(3) . ?
C17_1 C19_1 1.531(3) . ?
C17_1 C18_1 1.536(3) . ?
C17_1 H17_1 1.0000 . ?
C18_1 H18A_1 0.9800 . ?
C18_1 H18B_1 0.9800 . ?
C18_1 H18C_1 0.9800 . ?
C19_1 H19A_1 0.9800 . ?
C19_1 H19B_1 0.9800 . ?
C19_1 H19C_1 0.9800 . ?
C20_1 C21_1 1.538(3) . ?
C20_1 H20A_1 0.9800 . ?
C20_1 H20B_1 0.9800 . ?
C20_1 H20C_1 0.9800 . ?
C21_1 C22_1 1.534(3) . ?
C21_1 H21_1 1.0000 . ?
C22_1 H22A_1 0.9800 . ?
C22_1 H22B_1 0.9800 . ?
C22_1 H22C_1 0.9800 . ?
N23_1 C28_1 1.486(3) . ?
N23_1 C24_1 1.491(3) . ?
C24_1 C31_1 1.525(3) . ?
C24_1 C32_1 1.541(3) . ?
C24_1 C25_1 1.542(3) . ?
C25_1 C26_1 1.547(4) . ?
C25_1 H25A_1 0.9900 . ?
C25_1 H25B_1 0.9900 . ?
C26_1 C27_1 1.531(3) . ?
C26_1 H26A_1 0.9900 . ?
C26_1 H26B_1 0.9900 . ?
C27_1 C28_1 1.538(3) . ?
C27_1 H27A_1 0.9900 . ?
C27_1 H27B_1 0.9900 . ?
C28_1 C30_1 1.534(3) . ?
C28_1 C29_1 1.551(3) . ?
C29_1 H29A_1 0.9800 . ?
C29_1 H29B_1 0.9800 . ?
C29_1 H29C_1 0.9800 . ?
C30_1 H30A_1 0.9800 . ?
C30_1 H30B_1 0.9800 . ?
C30_1 H30C_1 0.9800 . ?
C31_1 H31A_1 0.9800 . ?
C31_1 H31B_1 0.9800 . ?
C31_1 H31C_1 0.9800 . ?
C32_1 H32A_1 0.9800 . ?
C32_1 H32B_1 0.9800 . ?
C32_1 H32C_1 0.9800 . ?
N1_2 N2_2 1.32(2) . ?
N2_2 N3_2 1.279(5) . ?
N3_2 C5_2 1.445(4) . ?
C4_2 C5_2 1.3900 . ?
C4_2 C9_2 1.3900 . ?
C4_2 H4_2 0.9500 . ?
C5_2 C6_2 1.3900 . ?
C6_2 C7_2 1.3900 . ?
C6_2 H6_2 0.9500 . ?
C7_2 C8_2 1.3900 . ?
C7_2 H7_2 0.9500 . ?
C8_2 C9_2 1.3900 . ?
C8_2 O10_2 1.397(10) . ?
C9_2 H9_2 0.9500 . ?
O10_2 C11_2 1.395(10) . ?
C11_2 H11A_2 0.9800 . ?
C11_2 H11B_2 0.9800 . ?
C11_2 H11C_2 0.9800 . ?
N1_3 N2_3 1.43(3) . ?
N2_3 N3_3 1.291(8) . ?
N3_3 C5_3 1.445(6) . ?
C4_3 C5_3 1.3900 . ?
C4_3 C9_3 1.3900 . ?
C4_3 H4_3 0.9500 . ?
C5_3 C6_3 1.3900 . ?
C6_3 C7_3 1.3900 . ?
C6_3 H6_3 0.9500 . ?
C7_3 C8_3 1.3900 . ?
C7_3 H7_3 0.9500 . ?
C8_3 O10_3 1.362(17) . ?
C8_3 C9_3 1.3900 . ?
C9_3 H9_3 0.9500 . ?
O10_3 C11_3 1.470(17) . ?
C11_3 H11A_3 0.9800 . ?
C11_3 H11B_3 0.9800 . ?
C11_3 H11C_3 0.9800 . ?

loop_
_geom_torsion_atom_site_label_1
_geom_torsion_atom_site_label_2
_geom_torsion_atom_site_label_3
_geom_torsion_atom_site_label_4
_geom_torsion
_geom_torsion_site_symmetry_1
_geom_torsion_site_symmetry_2
_geom_torsion_site_symmetry_3
_geom_torsion_site_symmetry_4
_geom_torsion_publ_flag
N1_3 B1_1 C2_1 N3_1 27.3(12) . . . . ?
N1_2 B1_1 C2_1 N3_1 16.4(8) . . . . ?
N23_1 B1_1 C2_1 N3_1 -156.98(18) . . . . ?
N1_3 B1_1 C2_1 C6_1 -150.3(12) . . . . ?
N1_2 B1_1 C2_1 C6_1 -161.2(8) . . . . ?
N23_1 B1_1 C2_1 C6_1 25.4(3) . . . . ?
C6_1 C2_1 N3_1 C11_1 164.33(16) . . . . ?
B1_1 C2_1 N3_1 C11_1 -13.7(3) . . . . ?
C6_1 C2_1 N3_1 C4_1 -11.2(2) . . . . ?
B1_1 C2_1 N3_1 C4_1 170.78(16) . . . . ?
C2_1 N3_1 C4_1 C9_1 -123.38(19) . . . . ?
C11_1 N3_1 C4_1 C9_1 60.8(2) . . . . ?
C2_1 N3_1 C4_1 C5_1 -4.6(2) . . . . ?
C11_1 N3_1 C4_1 C5_1 179.57(16) . . . . ?
C2_1 N3_1 C4_1 C10_1 117.14(19) . . . . ?
C11_1 N3_1 C4_1 C10_1 -58.7(2) . . . . ?
C9_1 C4_1 C5_1 C6_1 136.13(19) . . . . ?
C10_1 C4_1 C5_1 C6_1 -102.1(2) . . . . ?
N3_1 C4_1 C5_1 C6_1 18.4(2) . . . . ?
C4_1 C5_1 C6_1 C8_1 -153.47(19) . . . . ?
C4_1 C5_1 C6_1 C2_1 -24.7(2) . . . . ?
C4_1 C5_1 C6_1 C7_1 87.5(2) . . . . ?
N3_1 C2_1 C6_1 C8_1 145.6(2) . . . . ?
B1_1 C2_1 C6_1 C8_1 -36.5(3) . . . . ?
N3_1 C2_1 C6_1 C5_1 22.0(2) . . . . ?
B1_1 C2_1 C6_1 C5_1 -160.08(19) . . . . ?
N3_1 C2_1 C6_1 C7_1 -92.31(19) . . . . ?
B1_1 C2_1 C6_1 C7_1 85.6(2) . . . . ?
C2_1 N3_1 C11_1 C12_1 96.0(2) . . . . ?
C4_1 N3_1 C11_1 C12_1 -88.6(2) . . . . ?
C2_1 N3_1 C11_1 C16_1 -85.5(2) . . . . ?
C4_1 N3_1 C11_1 C16_1 89.83(19) . . . . ?
C16_1 C11_1 C12_1 C13_1 -2.2(3) . . . . ?
N3_1 C11_1 C12_1 C13_1 176.17(15) . . . . ?
C16_1 C11_1 C12_1 C21_1 173.30(16) . . . . ?
N3_1 C11_1 C12_1 C21_1 -8.3(3) . . . . ?
C11_1 C12_1 C13_1 C14_1 1.8(3) . . . . ?
C21_1 C12_1 C13_1 C14_1 -174.13(17) . . . . ?
C12_1 C13_1 C14_1 C15_1 -0.1(3) . . . . ?
C13_1 C14_1 C15_1 C16_1 -1.3(3) . . . . ?
C14_1 C15_1 C16_1 C11_1 0.8(3) . . . . ?
C14_1 C15_1 C16_1 C17_1 178.59(16) . . . . ?
C12_1 C11_1 C16_1 C15_1 1.0(2) . . . . ?
N3_1 C11_1 C16_1 C15_1 -177.46(15) . . . . ?
C12_1 C11_1 C16_1 C17_1 -176.64(16) . . . . ?
N3_1 C11_1 C16_1 C17_1 4.9(2) . . . . ?
C15_1 C16_1 C17_1 C19_1 -71.8(2) . . . . ?
C11_1 C16_1 C17_1 C19_1 105.8(2) . . . . ?
C15_1 C16_1 C17_1 C18_1 51.2(2) . . . . ?
C11_1 C16_1 C17_1 C18_1 -131.22(19) . . . . ?
C13_1 C12_1 C21_1 C22_1 -60.9(2) . . . . ?
C11_1 C12_1 C21_1 C22_1 123.51(19) . . . . ?
C13_1 C12_1 C21_1 C20_1 61.1(2) . . . . ?
C11_1 C12_1 C21_1 C20_1 -114.4(2) . . . . ?
N1_3 B1_1 N23_1 C28_1 57.4(15) . . . . ?
N1_2 B1_1 N23_1 C28_1 70.3(10) . . . . ?
C2_1 B1_1 N23_1 C28_1 -117.3(2) . . . . ?
N1_3 B1_1 N23_1 C24_1 -92.6(15) . . . . ?
N1_2 B1_1 N23_1 C24_1 -79.8(9) . . . . ?
C2_1 B1_1 N23_1 C24_1 92.7(2) . . . . ?
C28_1 N23_1 C24_1 C31_1 170.70(17) . . . . ?
B1_1 N23_1 C24_1 C31_1 -38.8(2) . . . . ?
C28_1 N23_1 C24_1 C32_1 -70.0(2) . . . . ?
B1_1 N23_1 C24_1 C32_1 80.5(2) . . . . ?
C28_1 N23_1 C24_1 C25_1 52.8(2) . . . . ?
B1_1 N23_1 C24_1 C25_1 -156.75(17) . . . . ?
N23_1 C24_1 C25_1 C26_1 -51.4(2) . . . . ?
C31_1 C24_1 C25_1 C26_1 -170.02(18) . . . . ?
C32_1 C24_1 C25_1 C26_1 73.6(2) . . . . ?
C24_1 C25_1 C26_1 C27_1 55.7(2) . . . . ?
C25_1 C26_1 C27_1 C28_1 -57.1(2) . . . . ?
C24_1 N23_1 C28_1 C30_1 70.4(2) . . . . ?
B1_1 N23_1 C28_1 C30_1 -79.2(2) . . . . ?
C24_1 N23_1 C28_1 C27_1 -54.6(2) . . . . ?
B1_1 N23_1 C28_1 C27_1 155.79(17) . . . . ?
C24_1 N23_1 C28_1 C29_1 -169.89(17) . . . . ?
B1_1 N23_1 C28_1 C29_1 40.5(2) . . . . ?
C26_1 C27_1 C28_1 N23_1 54.8(2) . . . . ?
C26_1 C27_1 C28_1 C30_1 -74.3(2) . . . . ?
C26_1 C27_1 C28_1 C29_1 171.40(18) . . . . ?
N23_1 B1_1 N1_2 N2_2 -34(2) . . . . ?
C2_1 B1_1 N1_2 N2_2 153.3(15) . . . . ?
B1_1 N1_2 N2_2 N3_2 120.2(16) . . . . ?
N1_2 N2_2 N3_2 C5_2 178.9(10) . . . . ?
C9_2 C4_2 C5_2 C6_2 0.0 . . . . ?
C9_2 C4_2 C5_2 N3_2 -179.4(3) . . . . ?
N2_2 N3_2 C5_2 C4_2 -4.4(4) . . . . ?
N2_2 N3_2 C5_2 C6_2 176.2(3) . . . . ?
C4_2 C5_2 C6_2 C7_2 0.0 . . . . ?
N3_2 C5_2 C6_2 C7_2 179.4(3) . . . . ?
C5_2 C6_2 C7_2 C8_2 0.0 . . . . ?
C6_2 C7_2 C8_2 C9_2 0.0 . . . . ?
C6_2 C7_2 C8_2 O10_2 173.9(7) . . . . ?
C7_2 C8_2 C9_2 C4_2 0.0 . . . . ?
O10_2 C8_2 C9_2 C4_2 -174.2(6) . . . . ?
C5_2 C4_2 C9_2 C8_2 0.0 . . . . ?
C7_2 C8_2 O10_2 C11_2 0.5(11) . . . . ?
C9_2 C8_2 O10_2 C11_2 174.5(6) . . . . ?
N23_1 B1_1 N1_3 N2_3 33(3) . . . . ?
C2_1 B1_1 N1_3 N2_3 -152(2) . . . . ?
B1_1 N1_3 N2_3 N3_3 -122(2) . . . . ?
N1_3 N2_3 N3_3 C5_3 -177.2(15) . . . . ?
C9_3 C4_3 C5_3 C6_3 0.0 . . . . ?
C9_3 C4_3 C5_3 N3_3 179.5(4) . . . . ?
N2_3 N3_3 C5_3 C6_3 -7.3(6) . . . . ?
N2_3 N3_3 C5_3 C4_3 173.2(5) . . . . ?
C4_3 C5_3 C6_3 C7_3 0.0 . . . . ?
N3_3 C5_3 C6_3 C7_3 -179.4(5) . . . . ?
C5_3 C6_3 C7_3 C8_3 0.0 . . . . ?
C6_3 C7_3 C8_3 O10_3 -169.2(12) . . . . ?
C6_3 C7_3 C8_3 C9_3 0.0 . . . . ?
O10_3 C8_3 C9_3 C4_3 170.7(10) . . . . ?
C7_3 C8_3 C9_3 C4_3 0.0 . . . . ?
C5_3 C4_3 C9_3 C8_3 0.0 . . . . ?
C7_3 C8_3 O10_3 C11_3 -15.2(18) . . . . ?
C9_3 C8_3 O10_3 C11_3 174.9(10) . . . . ?
